data_4133921
loop_
_publ_author_name
'Jin, Shengfei'
'Dang, Hang T.'
'Haug, Graham C.'
'He, Ru'
'Nguyen, Viet D.'
'Nguyen, Vu T.'
'Arman, Hadi D.'
'Schanze, Kirk S.'
'Larionov, Oleg V.'

_publ_section_title
;
 Visible Light-Induced Borylation of C-O, C-N, and C-X Bonds.
;
_journal_issue 3
_journal_name_full 'Journal of the American Chemical Society'
_journal_page_first 1603
_journal_page_last 1613
_journal_paper_doi 10.1021/jacs.9b12519
_journal_volume 142
_journal_year 2020
_chemical_formula_moiety 'C14 H18 B N O2'
_chemical_formula_sum 'C14 H18 B N O2'
_chemical_formula_weight 243.10
_space_group_crystal_system monoclinic
_space_group_IT_number 14
_space_group_name_Hall '-P 2ybc'
_space_group_name_H-M_alt 'P 1 21/c 1'
_atom_sites_solution_hydrogens mixed
_atom_sites_solution_primary dual
_audit_creation_date 2019-08-22
_audit_creation_method
;
Olex2 1.2
(compiled 2018.05.29 svn.r3508 for OlexSys, GUI svn.r5506)
;
_cell_angle_alpha 90
_cell_angle_beta 103.721(2)
_cell_angle_gamma 90
_cell_formula_units_Z 8
_cell_length_a 20.3444(5)
_cell_length_b 9.5619(2)
_cell_length_c 13.8608(3)
_cell_measurement_reflns_used 16629
_cell_measurement_temperature 98(3)
_cell_measurement_theta_max 29.4680
_cell_measurement_theta_min 2.8980
_cell_volume 2619.41(10)
_computing_cell_refinement 'CrysAlisPro 1.171.40.54a (Rigaku OD, 2019)'
_computing_data_collection 'CrysAlisPro 1.171.40.54a (Rigaku OD, 2019)'
_computing_data_reduction 'CrysAlisPro 1.171.40.54a (Rigaku OD, 2019)'
_computing_molecular_graphics 'Olex2 (Dolomanov et al., 2009)'
_computing_publication_material 'Olex2 (Dolomanov et al., 2009)'
_computing_structure_refinement 'ShelXL (Sheldrick, 2015)'
_computing_structure_solution 'ShelXT (Sheldrick, 2015)'
_diffrn_ambient_temperature 98(3)
_diffrn_detector 'CCD plate'
_diffrn_measured_fraction_theta_full 0.999
_diffrn_measured_fraction_theta_max 0.999
_diffrn_measurement_details
;
List of Runs (angles in degrees, time in seconds):

  # Type    Start    End  Width  t~exp~   \w     \q     \k     \f   Frames
--------------------------------------------------------------------------
  1  \w    -85.00  86.00   1.00   25.00    --    4.20  -9.00-169.00  171
  2  \w    -97.00  18.00   1.00   25.00    --   -7.70 -38.00 -30.00  115
  3  \w    -33.00  82.00   1.00   25.00    --   -7.70  38.00  60.00  115
  4  \w    -97.00  18.00   1.00   25.00    --   -7.70 -38.00  60.00  115
  5  \w    -38.00  -5.00   1.00   25.00    --   -7.70  57.00 -60.00   33
  6  \w    -33.00  82.00   1.00   25.00    --   -7.70  38.00-180.00  115
;
_diffrn_measurement_device 'four-circle diffractometer'
_diffrn_measurement_device_type 'XtaLAB AFC12 (RCD3): Kappa single'
_diffrn_measurement_method '\w scans'
_diffrn_orient_matrix_type 'CrysAlisPro convention (1999,Acta A55,543-557)'
_diffrn_orient_matrix_UB_11 0.0018873000
_diffrn_orient_matrix_UB_12 0.0008284000
_diffrn_orient_matrix_UB_13 -0.0504498000
_diffrn_orient_matrix_UB_21 0.0355727000
_diffrn_orient_matrix_UB_22 -0.0090290000
_diffrn_orient_matrix_UB_23 0.0150039000
_diffrn_orient_matrix_UB_31 -0.0043236000
_diffrn_orient_matrix_UB_32 -0.0736218000
_diffrn_orient_matrix_UB_33 -0.0023939000
_diffrn_radiation_monochromator mirror
_diffrn_radiation_probe x-ray
_diffrn_radiation_type MoK\a
_diffrn_radiation_wavelength 0.71073
_diffrn_reflns_av_R_equivalents 0.0312
_diffrn_reflns_av_unetI/netI 0.0153
_diffrn_reflns_Laue_measured_fraction_full 0.999
_diffrn_reflns_Laue_measured_fraction_max 0.999
_diffrn_reflns_limit_h_max 25
_diffrn_reflns_limit_h_min -25
_diffrn_reflns_limit_k_max 11
_diffrn_reflns_limit_k_min -11
_diffrn_reflns_limit_l_max 17
_diffrn_reflns_limit_l_min -17
_diffrn_reflns_number 49501
_diffrn_reflns_point_group_measured_fraction_full 0.999
_diffrn_reflns_point_group_measured_fraction_max 0.999
_diffrn_reflns_theta_full 25.242
_diffrn_reflns_theta_max 25.998
_diffrn_reflns_theta_min 2.366
_diffrn_source 'Rotating-anode X-ray tube'
_diffrn_source_type 'Rigaku (Mo) X-ray Source'
_exptl_absorpt_coefficient_mu 0.080
_exptl_absorpt_correction_T_max 1.00000
_exptl_absorpt_correction_T_min 0.97107
_exptl_absorpt_correction_type multi-scan
_exptl_absorpt_process_details
;
CrysAlisPro 1.171.40.54a (Rigaku Oxford Diffraction, 2019)
Empirical absorption correction using spherical harmonics,
 implemented in SCALE3 ABSPACK scaling algorithm.
;
_exptl_crystal_colour 'clear colourless'
_exptl_crystal_colour_lustre clear
_exptl_crystal_colour_primary colourless
_exptl_crystal_density_diffrn 1.233
_exptl_crystal_description plate
_exptl_crystal_F_000 1040
_exptl_crystal_size_max 0.4
_exptl_crystal_size_mid 0.33
_exptl_crystal_size_min 0.13
_refine_diff_density_max 0.310
_refine_diff_density_min -0.203
_refine_diff_density_rms 0.038
_refine_ls_extinction_method none
_refine_ls_goodness_of_fit_ref 1.069
_refine_ls_hydrogen_treatment mixed
_refine_ls_matrix_type full
_refine_ls_number_parameters 339
_refine_ls_number_reflns 5148
_refine_ls_number_restraints 0
_refine_ls_restrained_S_all 1.069
_refine_ls_R_factor_all 0.0498
_refine_ls_R_factor_gt 0.0488
_refine_ls_shift/su_max 0.001
_refine_ls_shift/su_mean 0.000
_refine_ls_structure_factor_coef Fsqd
_refine_ls_weighting_details 'w=1/[\s^2^(Fo^2^)+(0.0333P)^2^+2.3000P] where P=(Fo^2^+2Fc^2^)/3'
_refine_ls_weighting_scheme calc
_refine_ls_wR_factor_gt 0.1042
_refine_ls_wR_factor_ref 0.1049
_reflns_Friedel_coverage 0.000
_reflns_number_gt 5080
_reflns_number_total 5148
_reflns_threshold_expression 'I > 2\s(I)'
_cod_data_source_file cd1902.cif
_cod_data_source_block cd1902
_cod_depositor_comments 'Adding full bibliography for 4133912--4133933.cif.'
_cod_database_code 4133921
_shelx_shelxl_version_number 2016/6
_chemical_oxdiff_formula N1B1O2C20H20
_chemical_oxdiff_usercomment HDA737-2
_shelx_space_group_comment
;
The symmetry employed for this shelxl refinement is uniquely defined
by the following loop, which should always be used as a source of
symmetry information in preference to the above space-group names.
They are only intended as comments.
;
_shelx_estimated_absorpt_t_max 0.990
_shelx_estimated_absorpt_t_min 0.969
_reflns_odcompleteness_completeness 99.84
_reflns_odcompleteness_iscentric 1
_reflns_odcompleteness_theta 26.32
_olex2_refinement_description
;
1. Fixed Uiso
 At 1.2 times of:
  All B(H,H) groups, All C(H) groups
 At 1.5 times of:
  All C(H,H,H) groups
2.a Aromatic/amide H refined with riding coordinates:
 C7(H7), C5(H5), C2(H2), C19(H19), C6(H6), C1(H1A), C16(H16), C21(H21),
 C20(H20), C15(H15)
2.b Idealised Me refined as rotating group:
 C12(H12A,H12B,H12C), C11(H11A,H11B,H11C), C14(H14A,H14B,H14C), C25(H25A,H25B,
 H25C), C26(H26A,H26B,H26C), C13(H13A,H13B,H13C), C27(H27A,H27B,H27C), C28(H28A,
 H28B,H28C)
;
_olex2_exptl_crystal_mounting_method 'nylon loop'
_olex2_submission_special_instructions 'No special instructions were received'
_oxdiff_exptl_absorpt_empirical_details
;
Empirical correction (ABSPACK) includes:
- Absorption correction using spherical harmonics
- Frame scaling
;
_oxdiff_exptl_absorpt_empirical_full_max 1.070
_oxdiff_exptl_absorpt_empirical_full_min 0.957

loop_
_space_group_symop_operation_xyz
'x, y, z'
'-x, y+1/2, -z+1/2'
'-x, -y, -z'
'x, -y-1/2, z-1/2'

loop_
_atom_site_label
_atom_site_type_symbol
_atom_site_fract_x
_atom_site_fract_y
_atom_site_fract_z
_atom_site_U_iso_or_equiv
_atom_site_adp_type
_atom_site_occupancy
_atom_site_site_symmetry_order
_atom_site_calc_flag
_atom_site_refinement_flags_posn
O1 O 0.40447(5) -0.05064(10) 0.39583(7) 0.0147(2) Uani 1 1 d .
O4 O 0.10786(5) 0.47168(10) 0.11126(8) 0.0173(2) Uani 1 1 d .
O2 O 0.33677(5) -0.10727(11) 0.24388(7) 0.0162(2) Uani 1 1 d .
O3 O 0.16090(6) 0.38051(11) 0.26199(8) 0.0200(2) Uani 1 1 d .
N1 N 0.38038(7) 0.30944(14) 0.02533(10) 0.0201(3) Uani 1 1 d .
N2 N 0.13460(8) 0.76330(16) 0.50835(11) 0.0312(4) Uani 1 1 d .
C3 C 0.38771(7) 0.16236(15) 0.15447(11) 0.0143(3) Uani 1 1 d .
C4 C 0.40833(7) 0.12085(15) 0.25516(11) 0.0142(3) Uani 1 1 d .
C7 C 0.44544(8) 0.38971(15) 0.19309(12) 0.0188(3) Uani 1 1 d .
H7 H 0.456722 0.479489 0.172469 0.023 Uiso 1 1 calc R
C8 C 0.40636(7) 0.29623(15) 0.12604(11) 0.0163(3) Uani 1 1 d .
C5 C 0.44889(7) 0.21513(15) 0.32051(11) 0.0160(3) Uani 1 1 d .
H5 H 0.464761 0.188732 0.388112 0.019 Uiso 1 1 calc R
C10 C 0.31487(7) -0.19681(15) 0.31677(11) 0.0154(3) Uani 1 1 d .
C9 C 0.37676(7) -0.19020(15) 0.40799(11) 0.0144(3) Uani 1 1 d .
C18 C 0.10084(7) 0.61717(15) 0.26361(11) 0.0163(3) Uani 1 1 d .
C2 C 0.34942(8) 0.09676(16) 0.06610(11) 0.0179(3) Uani 1 1 d .
H2 H 0.329539 0.006360 0.061332 0.021 Uiso 1 1 calc R
C17 C 0.12422(8) 0.64156(16) 0.36686(12) 0.0188(3) Uani 1 1 d .
C12 C 0.35906(8) -0.19437(16) 0.50879(11) 0.0196(3) Uani 1 1 d .
H12A H 0.400770 -0.195546 0.561543 0.029 Uiso 1 1 calc GR
H12B H 0.332648 -0.278782 0.513366 0.029 Uiso 1 1 calc GR
H12C H 0.332388 -0.111475 0.516294 0.029 Uiso 1 1 calc GR
C24 C 0.14212(7) 0.34550(15) 0.08730(11) 0.0160(3) Uani 1 1 d .
C23 C 0.16509(7) 0.26985(15) 0.19079(11) 0.0158(3) Uani 1 1 d .
C19 C 0.05686(7) 0.71637(16) 0.20904(12) 0.0195(3) Uani 1 1 d .
H19 H 0.040785 0.702974 0.139515 0.023 Uiso 1 1 calc R
C11 C 0.43126(8) -0.29719(16) 0.40346(12) 0.0191(3) Uani 1 1 d .
H11A H 0.440860 -0.295074 0.337457 0.029 Uiso 1 1 calc GR
H11B H 0.415491 -0.390703 0.416202 0.029 Uiso 1 1 calc GR
H11C H 0.472540 -0.274750 0.453811 0.029 Uiso 1 1 calc GR
C6 C 0.46714(8) 0.34676(16) 0.29069(12) 0.0190(3) Uani 1 1 d .
H6 H 0.494695 0.407031 0.338031 0.023 Uiso 1 1 calc R
C14 C 0.25187(8) -0.13014(16) 0.33806(12) 0.0204(3) Uani 1 1 d .
H14A H 0.263197 -0.037342 0.367298 0.031 Uiso 1 1 calc GR
H14B H 0.234800 -0.189039 0.384609 0.031 Uiso 1 1 calc GR
H14C H 0.217053 -0.121112 0.275989 0.031 Uiso 1 1 calc GR
C1 C 0.34689(8) 0.18849(17) -0.00992(12) 0.0212(3) Uani 1 1 d .
H1A H 0.325122 0.171236 -0.077432 0.025 Uiso 1 1 calc R
C25 C 0.23755(8) 0.21821(17) 0.21487(13) 0.0240(4) Uani 1 1 d .
H25A H 0.267999 0.296586 0.211682 0.036 Uiso 1 1 calc GR
H25B H 0.242683 0.146520 0.166670 0.036 Uiso 1 1 calc GR
H25C H 0.248831 0.178122 0.281851 0.036 Uiso 1 1 calc GR
C16 C 0.17123(9) 0.57116(17) 0.44531(12) 0.0231(3) Uani 1 1 d .
H16 H 0.194581 0.486546 0.439934 0.028 Uiso 1 1 calc R
C26 C 0.11794(8) 0.15351(16) 0.20699(12) 0.0219(3) Uani 1 1 d .
H26A H 0.131732 0.120659 0.275808 0.033 Uiso 1 1 calc GR
H26B H 0.120200 0.075820 0.161778 0.033 Uiso 1 1 calc GR
H26C H 0.071476 0.189056 0.193820 0.033 Uiso 1 1 calc GR
C21 C 0.05771(8) 0.85944(17) 0.35374(14) 0.0273(4) Uani 1 1 d .
H21 H 0.043138 0.939101 0.383971 0.033 Uiso 1 1 calc R
C22 C 0.10223(8) 0.76282(17) 0.40928(12) 0.0231(4) Uani 1 1 d .
C13 C 0.29878(8) -0.34137(16) 0.27196(12) 0.0217(3) Uani 1 1 d .
H13A H 0.259896 -0.335524 0.214726 0.033 Uiso 1 1 calc GR
H13B H 0.287996 -0.404347 0.321827 0.033 Uiso 1 1 calc GR
H13C H 0.338053 -0.377521 0.250409 0.033 Uiso 1 1 calc GR
C27 C 0.20027(9) 0.39498(18) 0.04440(12) 0.0244(4) Uani 1 1 d .
H27A H 0.182449 0.451622 -0.014964 0.037 Uiso 1 1 calc GR
H27B H 0.224304 0.313783 0.026568 0.037 Uiso 1 1 calc GR
H27C H 0.231532 0.451429 0.093951 0.037 Uiso 1 1 calc GR
C20 C 0.03543(8) 0.83518(17) 0.25282(14) 0.0261(4) Uani 1 1 d .
H20 H 0.005314 0.899585 0.212690 0.031 Uiso 1 1 calc R
C28 C 0.09136(9) 0.26419(17) 0.00932(12) 0.0246(4) Uani 1 1 d .
H28A H 0.050174 0.248311 0.032790 0.037 Uiso 1 1 calc GR
H28B H 0.111000 0.174020 -0.002441 0.037 Uiso 1 1 calc GR
H28C H 0.080184 0.317801 -0.052686 0.037 Uiso 1 1 calc GR
C15 C 0.17596(10) 0.64892(19) 0.52895(13) 0.0310(4) Uani 1 1 d .
H15 H 0.203885 0.626967 0.592365 0.037 Uiso 1 1 calc R
B1 B 0.38357(8) -0.01643(17) 0.29653(12) 0.0140(3) Uani 1 1 d .
B2 B 0.12342(8) 0.48719(18) 0.21231(13) 0.0161(3) Uani 1 1 d .
H1 H 0.3876(9) 0.379(2) -0.0094(13) 0.019 Uiso 1 1 d R
H2A H 0.1290(9) 0.828(2) 0.5491(13) 0.019 Uiso 1 1 d R

loop_
_atom_site_aniso_label
_atom_site_aniso_U_11
_atom_site_aniso_U_22
_atom_site_aniso_U_33
_atom_site_aniso_U_23
_atom_site_aniso_U_13
_atom_site_aniso_U_12
O1 0.0192(5) 0.0102(5) 0.0154(5) 0.0005(4) 0.0056(4) -0.0037(4)
O4 0.0218(5) 0.0127(5) 0.0187(5) 0.0002(4) 0.0072(4) 0.0055(4)
O2 0.0200(5) 0.0149(5) 0.0138(5) 0.0023(4) 0.0044(4) -0.0018(4)
O3 0.0273(6) 0.0167(5) 0.0156(5) -0.0020(4) 0.0045(4) 0.0028(4)
N1 0.0251(7) 0.0172(7) 0.0208(7) 0.0067(5) 0.0112(6) 0.0027(5)
N2 0.0480(10) 0.0253(8) 0.0263(8) -0.0134(6) 0.0208(7) -0.0137(7)
C3 0.0130(7) 0.0130(7) 0.0189(7) 0.0005(6) 0.0078(6) 0.0025(5)
C4 0.0134(7) 0.0133(7) 0.0176(7) -0.0001(6) 0.0071(6) 0.0025(5)
C7 0.0188(7) 0.0118(7) 0.0292(8) 0.0043(6) 0.0127(6) 0.0008(6)
C8 0.0151(7) 0.0153(7) 0.0218(8) 0.0042(6) 0.0110(6) 0.0048(6)
C5 0.0162(7) 0.0171(7) 0.0153(7) 0.0011(6) 0.0054(6) 0.0014(6)
C10 0.0183(7) 0.0127(7) 0.0159(7) 0.0029(6) 0.0055(6) -0.0023(6)
C9 0.0177(7) 0.0091(7) 0.0169(7) 0.0011(5) 0.0048(6) -0.0030(6)
C18 0.0159(7) 0.0137(7) 0.0217(8) -0.0019(6) 0.0091(6) -0.0038(6)
C2 0.0202(7) 0.0149(7) 0.0191(7) -0.0030(6) 0.0061(6) 0.0006(6)
C17 0.0213(8) 0.0144(7) 0.0250(8) -0.0039(6) 0.0141(6) -0.0074(6)
C12 0.0264(8) 0.0172(7) 0.0163(7) 0.0032(6) 0.0072(6) -0.0028(6)
C24 0.0186(7) 0.0122(7) 0.0183(7) -0.0013(6) 0.0068(6) 0.0043(6)
C23 0.0184(7) 0.0132(7) 0.0164(7) -0.0021(6) 0.0051(6) 0.0027(6)
C19 0.0150(7) 0.0174(8) 0.0274(8) -0.0009(6) 0.0079(6) -0.0022(6)
C11 0.0194(8) 0.0150(7) 0.0226(8) 0.0020(6) 0.0042(6) -0.0001(6)
C6 0.0173(7) 0.0153(7) 0.0258(8) -0.0030(6) 0.0079(6) -0.0025(6)
C14 0.0178(7) 0.0183(8) 0.0259(8) 0.0045(6) 0.0065(6) -0.0003(6)
C1 0.0246(8) 0.0213(8) 0.0184(8) -0.0009(6) 0.0067(6) 0.0038(6)
C25 0.0207(8) 0.0209(8) 0.0298(9) 0.0046(7) 0.0046(7) 0.0053(6)
C16 0.0322(9) 0.0180(8) 0.0201(8) 0.0010(6) 0.0084(7) -0.0078(7)
C26 0.0236(8) 0.0165(8) 0.0276(9) 0.0030(6) 0.0104(7) 0.0015(6)
C21 0.0245(8) 0.0172(8) 0.0478(11) -0.0126(7) 0.0240(8) -0.0065(7)
C22 0.0266(8) 0.0183(8) 0.0304(9) -0.0086(7) 0.0188(7) -0.0121(7)
C13 0.0234(8) 0.0160(8) 0.0234(8) -0.0016(6) 0.0008(6) -0.0048(6)
C27 0.0285(9) 0.0241(8) 0.0247(8) 0.0038(7) 0.0142(7) 0.0044(7)
C20 0.0176(8) 0.0169(8) 0.0468(11) 0.0000(7) 0.0139(7) 0.0005(6)
C28 0.0286(9) 0.0219(8) 0.0205(8) -0.0039(7) 0.0002(7) 0.0034(7)
C15 0.0479(11) 0.0270(9) 0.0196(8) -0.0013(7) 0.0109(8) -0.0138(8)
B1 0.0143(8) 0.0127(8) 0.0167(8) -0.0006(6) 0.0068(6) 0.0027(6)
B2 0.0142(8) 0.0151(8) 0.0203(8) 0.0013(7) 0.0067(6) -0.0024(6)

loop_
_atom_type_symbol
_atom_type_description
_atom_type_scat_dispersion_real
_atom_type_scat_dispersion_imag
_atom_type_scat_source
C C 0.0033 0.0016 'International Tables Vol C Tables 4.2.6.8 and 6.1.1.4'
H H 0.0000 0.0000 'International Tables Vol C Tables 4.2.6.8 and 6.1.1.4'
B B 0.0013 0.0007 'International Tables Vol C Tables 4.2.6.8 and 6.1.1.4'
N N 0.0061 0.0033 'International Tables Vol C Tables 4.2.6.8 and 6.1.1.4'
O O 0.0106 0.0060 'International Tables Vol C Tables 4.2.6.8 and 6.1.1.4'

loop_
_geom_angle_atom_site_label_1
_geom_angle_atom_site_label_2
_geom_angle_atom_site_label_3
_geom_angle
B1 O1 C9 107.04(11)
B2 O4 C24 108.25(11)
B1 O2 C10 106.82(11)
B2 O3 C23 108.45(11)
C8 N1 H1 124.6(12)
C1 N1 C8 108.83(13)
C1 N1 H1 126.3(12)
C22 N2 H2A 123.4(12)
C15 N2 C22 109.33(14)
C15 N2 H2A 127.3(12)
C4 C3 C8 119.41(13)
C4 C3 C2 134.02(14)
C8 C3 C2 106.57(13)
C3 C4 B1 123.46(13)
C5 C4 C3 116.67(13)
C5 C4 B1 119.69(13)
C8 C7 H7 121.3
C6 C7 H7 121.3
C6 C7 C8 117.46(14)
N1 C8 C3 107.53(13)
N1 C8 C7 129.67(14)
C7 C8 C3 122.79(14)
C4 C5 H5 118.5
C4 C5 C6 122.96(14)
C6 C5 H5 118.5
O2 C10 C9 102.44(11)
O2 C10 C14 107.19(11)
O2 C10 C13 108.65(12)
C14 C10 C9 112.39(12)
C13 C10 C9 115.00(12)
C13 C10 C14 110.53(13)
O1 C9 C10 101.60(11)
O1 C9 C12 107.97(11)
O1 C9 C11 107.58(11)
C12 C9 C10 114.92(12)
C11 C9 C10 113.30(12)
C11 C9 C12 110.69(12)
C17 C18 B2 121.94(14)
C19 C18 C17 116.98(14)
C19 C18 B2 121.07(14)
C3 C2 H2 126.5
C1 C2 C3 107.03(14)
C1 C2 H2 126.5
C18 C17 C16 133.83(14)
C18 C17 C22 119.32(15)
C22 C17 C16 106.77(14)
C9 C12 H12A 109.5
C9 C12 H12B 109.5
C9 C12 H12C 109.5
H12A C12 H12B 109.5
H12A C12 H12C 109.5
H12B C12 H12C 109.5
O4 C24 C23 103.02(11)
O4 C24 C27 106.71(12)
O4 C24 C28 107.57(12)
C27 C24 C23 114.13(12)
C28 C24 C23 114.68(12)
C28 C24 C27 109.97(13)
O3 C23 C24 103.30(11)
O3 C23 C25 107.24(12)
O3 C23 C26 106.84(12)
C25 C23 C24 114.42(12)
C25 C23 C26 110.13(13)
C26 C23 C24 114.16(12)
C18 C19 H19 118.7
C18 C19 C20 122.66(15)
C20 C19 H19 118.7
C9 C11 H11A 109.5
C9 C11 H11B 109.5
C9 C11 H11C 109.5
H11A C11 H11B 109.5
H11A C11 H11C 109.5
H11B C11 H11C 109.5
C7 C6 C5 120.65(14)
C7 C6 H6 119.7
C5 C6 H6 119.7
C10 C14 H14A 109.5
C10 C14 H14B 109.5
C10 C14 H14C 109.5
H14A C14 H14B 109.5
H14A C14 H14C 109.5
H14B C14 H14C 109.5
N1 C1 H1A 125.0
C2 C1 N1 110.05(14)
C2 C1 H1A 125.0
C23 C25 H25A 109.5
C23 C25 H25B 109.5
C23 C25 H25C 109.5
H25A C25 H25B 109.5
H25A C25 H25C 109.5
H25B C25 H25C 109.5
C17 C16 H16 126.6
C15 C16 C17 106.79(16)
C15 C16 H16 126.6
C23 C26 H26A 109.5
C23 C26 H26B 109.5
C23 C26 H26C 109.5
H26A C26 H26B 109.5
H26A C26 H26C 109.5
H26B C26 H26C 109.5
C22 C21 H21 121.2
C20 C21 H21 121.2
C20 C21 C22 117.52(15)
N2 C22 C17 107.04(15)
N2 C22 C21 130.17(15)
C21 C22 C17 122.75(15)
C10 C13 H13A 109.5
C10 C13 H13B 109.5
C10 C13 H13C 109.5
H13A C13 H13B 109.5
H13A C13 H13C 109.5
H13B C13 H13C 109.5
C24 C27 H27A 109.5
C24 C27 H27B 109.5
C24 C27 H27C 109.5
H27A C27 H27B 109.5
H27A C27 H27C 109.5
H27B C27 H27C 109.5
C19 C20 H20 119.6
C21 C20 C19 120.76(16)
C21 C20 H20 119.6
C24 C28 H28A 109.5
C24 C28 H28B 109.5
C24 C28 H28C 109.5
H28A C28 H28B 109.5
H28A C28 H28C 109.5
H28B C28 H28C 109.5
N2 C15 H15 125.0
C16 C15 N2 110.07(16)
C16 C15 H15 125.0
O1 B1 C4 121.01(13)
O2 B1 O1 113.15(13)
O2 B1 C4 125.65(13)
O4 B2 C18 122.21(14)
O3 B2 O4 113.76(13)
O3 B2 C18 124.02(14)

loop_
_geom_bond_atom_site_label_1
_geom_bond_atom_site_label_2
_geom_bond_distance
O1 C9 1.4738(16)
O1 B1 1.3800(19)
O4 C24 1.4702(17)
O4 B2 1.369(2)
O2 C10 1.4716(17)
O2 B1 1.365(2)
O3 C23 1.4631(17)
O3 B2 1.359(2)
N1 C8 1.376(2)
N1 C1 1.372(2)
N1 H1 0.854(19)
N2 C22 1.375(2)
N2 C15 1.368(3)
N2 H2A 0.861(19)
C3 C4 1.415(2)
C3 C8 1.417(2)
C3 C2 1.431(2)
C4 C5 1.400(2)
C4 B1 1.563(2)
C7 H7 0.9500
C7 C8 1.394(2)
C7 C6 1.382(2)
C5 H5 0.9500
C5 C6 1.402(2)
C10 C9 1.560(2)
C10 C14 1.522(2)
C10 C13 1.519(2)
C9 C12 1.524(2)
C9 C11 1.521(2)
C18 C17 1.416(2)
C18 C19 1.397(2)
C18 B2 1.554(2)
C2 H2 0.9500
C2 C1 1.362(2)
C17 C16 1.434(2)
C17 C22 1.419(2)
C12 H12A 0.9800
C12 H12B 0.9800
C12 H12C 0.9800
C24 C23 1.575(2)
C24 C27 1.520(2)
C24 C28 1.520(2)
C23 C25 1.515(2)
C23 C26 1.520(2)
C19 H19 0.9500
C19 C20 1.405(2)
C11 H11A 0.9800
C11 H11B 0.9800
C11 H11C 0.9800
C6 H6 0.9500
C14 H14A 0.9800
C14 H14B 0.9800
C14 H14C 0.9800
C1 H1A 0.9500
C25 H25A 0.9800
C25 H25B 0.9800
C25 H25C 0.9800
C16 H16 0.9500
C16 C15 1.361(2)
C26 H26A 0.9800
C26 H26B 0.9800
C26 H26C 0.9800
C21 H21 0.9500
C21 C22 1.391(3)
C21 C20 1.384(3)
C13 H13A 0.9800
C13 H13B 0.9800
C13 H13C 0.9800
C27 H27A 0.9800
C27 H27B 0.9800
C27 H27C 0.9800
C20 H20 0.9500
C28 H28A 0.9800
C28 H28B 0.9800
C28 H28C 0.9800
C15 H15 0.9500
